data_7043175
loop_
_publ_author_name
'Stetsiuk, Oleh'
'Nesterova, Oksana V.'
'Kokozay, Vladimir N.'
'Domasevitch, Kostiantyn V.'
'Omelchenko, Iryna V.'
'Shishkin, Oleg V.'
'Vranovi\<cov\'a, Beata'
'Bo\<ca, Roman'
'Pombeiro, Armando J. L.'
'Petrusenko, Svitlana R.'

_publ_section_title
;
 Details make the difference: a family of tetranuclear CuIIMnIII complexes
 with cube-like and double open cube-like cores
;
_journal_name_full 'Dalton Trans.'
_journal_paper_doi 10.1039/C7DT00957G
_journal_year 2017
_chemical_formula_moiety 'C39 H48 Cu3 Mn N4 O11, I3'
_chemical_formula_sum 'C39 H48 Cu3 I3 Mn N4 O11'
_chemical_formula_weight 1375.07
_chemical_name_systematic
'Tetrakis-[2-((2-oxidoethylimino)methyl)phenolate]-tris(methanol)-tricopper(II) manganese(III) Triiodide'
_space_group_crystal_system monoclinic
_space_group_IT_number 14
_space_group_name_Hall '-P 2yn'
_space_group_name_H-M_alt 'P 1 21/n 1'
_symmetry_space_group_name_Hall '-P 2yn'
_symmetry_space_group_name_H-M 'P 1 21/n 1'
_atom_sites_solution_hydrogens mixed
_atom_sites_solution_primary direct
_atom_sites_solution_secondary difmap
_audit_creation_method SHELXL-2014/7
_audit_update_record
;
2017-03-31 deposited with the CCDC.
2017-05-16 downloaded from the CCDC.
;
_cell_angle_alpha 90
_cell_angle_beta 92.535(9)
_cell_angle_gamma 90
_cell_formula_units_Z 4
_cell_length_a 13.3737(11)
_cell_length_b 15.6103(8)
_cell_length_c 23.0857(18)
_cell_measurement_reflns_used 8000
_cell_measurement_temperature 213(2)
_cell_measurement_theta_max 27.00
_cell_measurement_theta_min 2.20
_cell_volume 4814.8(6)
_computing_cell_refinement 'IPDS Software (Stoe & Cie, 2000)'
_computing_data_collection 'IPDS Software (Stoe & Cie, 2000)'
_computing_data_reduction 'IPDS Software (Stoe & Cie, 2000)'
_computing_molecular_graphics 'Diamond 2.1e (Brandenburg, 1999)'
_computing_publication_material 'WinGX 1.70.01 (Farrugia, 1999)'
_computing_structure_refinement 'SHELXL-2014/7 (Sheldrick, 2014)'
_computing_structure_solution 'SHELXS-97 (Sheldrick, 2008)'
_diffrn_ambient_temperature 213(2)
_diffrn_measured_fraction_theta_full 0.999
_diffrn_measured_fraction_theta_max 0.991
_diffrn_measurement_device_type 'Stoe Imaging plate diffraction system'
_diffrn_measurement_method '\f oscillation scans'
_diffrn_radiation_monochromator graphite
_diffrn_radiation_source 'fine-focus sealed tube'
_diffrn_radiation_type MoK\a
_diffrn_radiation_wavelength 0.71073
_diffrn_reflns_av_R_equivalents 0.0368
_diffrn_reflns_av_unetI/netI 0.0425
_diffrn_reflns_Laue_measured_fraction_full 0.999
_diffrn_reflns_Laue_measured_fraction_max 0.991
_diffrn_reflns_limit_h_max 17
_diffrn_reflns_limit_h_min -17
_diffrn_reflns_limit_k_max 19
_diffrn_reflns_limit_k_min -19
_diffrn_reflns_limit_l_max 29
_diffrn_reflns_limit_l_min -29
_diffrn_reflns_number 38085
_diffrn_reflns_point_group_measured_fraction_full 0.999
_diffrn_reflns_point_group_measured_fraction_max 0.991
_diffrn_reflns_theta_full 25.242
_diffrn_reflns_theta_max 26.998
_diffrn_reflns_theta_min 2.196
_exptl_absorpt_coefficient_mu 3.544
_exptl_absorpt_correction_T_max 0.6600
_exptl_absorpt_correction_T_min 0.5460
_exptl_absorpt_correction_type numerical
_exptl_absorpt_process_details 'X-RED (Stoe & Cie, 2001) and X-SHAPE (Stoe & Cie, 1999)'
_exptl_crystal_colour 'dark green'
_exptl_crystal_density_diffrn 1.897
_exptl_crystal_description prism
_exptl_crystal_F_000 2676
_exptl_crystal_size_max 0.220
_exptl_crystal_size_mid 0.220
_exptl_crystal_size_min 0.190
_refine_diff_density_max 1.456
_refine_diff_density_min -0.957
_refine_diff_density_rms 0.079
_refine_ls_extinction_method none
_refine_ls_goodness_of_fit_ref 0.858
_refine_ls_hydrogen_treatment constr
_refine_ls_matrix_type full
_refine_ls_number_parameters 553
_refine_ls_number_reflns 10399
_refine_ls_number_restraints 0
_refine_ls_restrained_S_all 0.858
_refine_ls_R_factor_all 0.0487
_refine_ls_R_factor_gt 0.0309
_refine_ls_shift/su_max 0.001
_refine_ls_shift/su_mean 0.000
_refine_ls_structure_factor_coef Fsqd
_refine_ls_weighting_details 'w=1/[\s^2^(Fo^2^)+(0.0418P)^2^] where P=(Fo^2^+2Fc^2^)/3'
_refine_ls_weighting_scheme calc
_refine_ls_wR_factor_gt 0.0687
_refine_ls_wR_factor_ref 0.0718
_reflns_Friedel_coverage 0.000
_reflns_number_gt 7203
_reflns_number_total 10399
_reflns_threshold_expression 'I > 2\s(I)'
_cod_data_source_file c7dt00957g2.cif
_cod_data_source_block 1
_cod_database_code 7043175
_shelx_shelxl_version_number 2014/7
_shelx_space_group_comment
;
The symmetry employed for this shelxl refinement is uniquely defined
by the following loop, which should always be used as a source of
symmetry information in preference to the above space-group names.
They are only intended as comments.
;
_shelx_estimated_absorpt_t_min 0.509
_shelx_estimated_absorpt_t_max 0.552

loop_
_space_group_symop_operation_xyz
'x, y, z'
'-x+1/2, y+1/2, -z+1/2'
'-x, -y, -z'
'x-1/2, -y-1/2, z-1/2'

loop_
_atom_site_label
_atom_site_type_symbol
_atom_site_fract_x
_atom_site_fract_y
_atom_site_fract_z
_atom_site_U_iso_or_equiv
_atom_site_adp_type
_atom_site_occupancy
_atom_site_site_symmetry_order
_atom_site_calc_flag
_atom_site_refinement_flags_posn
_atom_site_refinement_flags_adp
_atom_site_refinement_flags_occupancy
I1 I 0.33258(3) 0.53611(2) 0.14620(2) 0.07069(10) Uani 1 1 d . . .
I2 I 0.52228(2) 0.45816(2) 0.18582(2) 0.05884(9) Uani 1 1 d . . .
I3 I 0.71354(2) 0.37980(2) 0.22549(2) 0.06901(10) Uani 1 1 d . . .
Cu1 Cu 0.31969(3) 0.92437(2) 0.09102(2) 0.03022(9) Uani 1 1 d . . .
Cu2 Cu 0.20640(3) 0.88747(3) -0.03025(2) 0.02796(9) Uani 0.8 1 d . . P
Mn2 Mn 0.20640(3) 0.88747(3) -0.03025(2) 0.02796(9) Uani 0.2 1 d . . P
Cu3 Cu 0.35174(3) 0.73682(3) 0.04963(2) 0.02993(9) Uani 0.8 1 d . . P
Mn3 Mn 0.35174(3) 0.73682(3) 0.04963(2) 0.02993(9) Uani 0.2 1 d . . P
Cu4 Cu 0.12708(3) 0.77398(3) 0.07153(2) 0.03132(10) Uani 0.4 1 d . . P
Mn4 Mn 0.12708(3) 0.77398(3) 0.07153(2) 0.03132(10) Uani 0.6 1 d . . P
O1 O 0.29294(16) 0.80295(14) 0.11193(9) 0.0313(5) Uani 1 1 d . . .
O2 O 0.31872(19) 1.04308(14) 0.07116(10) 0.0392(6) Uani 1 1 d . . .
O3 O 0.33804(15) 0.88481(13) 0.01171(9) 0.0277(5) Uani 1 1 d . . .
O4 O 0.08193(16) 0.86969(16) -0.07181(10) 0.0369(5) Uani 1 1 d . . .
O5 O 0.21626(16) 0.73527(14) 0.01277(10) 0.0339(5) Uani 1 1 d . . .
O6 O 0.48488(17) 0.73993(16) 0.08196(11) 0.0413(6) Uani 1 1 d . . .
O7 O 0.14433(15) 0.89120(13) 0.04541(9) 0.0289(5) Uani 1 1 d . . .
O8 O 0.1076(2) 0.66396(15) 0.10051(12) 0.0471(6) Uani 1 1 d . . .
O9 O 0.50384(19) 0.90607(17) 0.11087(11) 0.0472(6) Uani 1 1 d . . .
H9O H 0.4995 0.8528 0.1036 0.071 Uiso 1 1 d R U .
O10 O 0.20427(19) 1.03979(16) -0.02768(11) 0.0441(6) Uani 1 1 d . . .
H10O H 0.2437 1.0453 0.0019 0.066 Uiso 1 1 d R U .
O11 O -0.0057(2) 0.7671(2) 0.00351(14) 0.0647(8) Uani 1 1 d . . .
H11O H 0.0170 0.7953 -0.0246 0.097 Uiso 1 1 d R U .
N1 N 0.3030(2) 0.94512(17) 0.17299(11) 0.0327(6) Uani 1 1 d . . .
N2 N 0.28544(18) 0.87387(17) -0.09799(11) 0.0291(6) Uani 1 1 d . . .
N3 N 0.3841(2) 0.66000(17) -0.01224(12) 0.0339(6) Uani 1 1 d . . .
N4 N 0.0431(2) 0.82741(17) 0.12874(11) 0.0308(6) Uani 1 1 d . . .
C1 C 0.3193(3) 0.7910(2) 0.17237(14) 0.0378(8) Uani 1 1 d . . .
H1A H 0.3921 0.7863 0.1781 0.045 Uiso 1 1 calc R U .
H1B H 0.2890 0.7381 0.1863 0.045 Uiso 1 1 calc R U .
C2 C 0.2817(3) 0.8668(2) 0.20561(14) 0.0383(8) Uani 1 1 d . . .
H2A H 0.2095 0.8615 0.2103 0.046 Uiso 1 1 calc R U .
H2B H 0.3152 0.8692 0.2442 0.046 Uiso 1 1 calc R U .
C3 C 0.3136(3) 1.0178(2) 0.19815(15) 0.0354(8) Uani 1 1 d . . .
H3 H 0.3103 1.0189 0.2387 0.042 Uiso 1 1 calc R U .
C4 C 0.3301(2) 1.0981(2) 0.16927(15) 0.0347(7) Uani 1 1 d . . .
C5 C 0.3441(3) 1.1709(3) 0.20378(18) 0.0500(10) Uani 1 1 d . . .
H5 H 0.3454 1.1646 0.2443 0.060 Uiso 1 1 calc R U .
C6 C 0.3559(4) 1.2503(3) 0.1813(2) 0.0625(12) Uani 1 1 d . . .
H6 H 0.3653 1.2980 0.2058 0.075 Uiso 1 1 calc R U .
C7 C 0.3541(3) 1.2600(2) 0.1218(2) 0.0538(11) Uani 1 1 d . . .
H7 H 0.3619 1.3149 0.1059 0.065 Uiso 1 1 calc R U .
C8 C 0.3410(3) 1.1907(2) 0.08538(17) 0.0428(8) Uani 1 1 d . . .
H8 H 0.3395 1.1991 0.0450 0.051 Uiso 1 1 calc R U .
C9 C 0.3297(2) 1.1075(2) 0.10776(15) 0.0322(7) Uani 1 1 d . . .
C10 C 0.4124(2) 0.9167(2) -0.02578(14) 0.0324(7) Uani 1 1 d . . .
H10A H 0.4797 0.9037 -0.0096 0.039 Uiso 1 1 calc R U .
H10B H 0.4061 0.9789 -0.0302 0.039 Uiso 1 1 calc R U .
C11 C 0.3947(2) 0.8723(2) -0.08423(14) 0.0348(8) Uani 1 1 d . . .
H11A H 0.4303 0.9025 -0.1143 0.042 Uiso 1 1 calc R U .
H11B H 0.4189 0.8131 -0.0822 0.042 Uiso 1 1 calc R U .
C12 C 0.2513(2) 0.8601(2) -0.15003(14) 0.0314(7) Uani 1 1 d . . .
H12 H 0.2979 0.8536 -0.1790 0.038 Uiso 1 1 calc R U .
C13 C 0.1461(2) 0.8537(2) -0.16733(14) 0.0315(7) Uani 1 1 d . . .
C14 C 0.1232(3) 0.8386(2) -0.22721(15) 0.0389(8) Uani 1 1 d . . .
H14 H 0.1754 0.8361 -0.2531 0.047 Uiso 1 1 calc R U .
C15 C 0.0260(3) 0.8277(2) -0.24781(16) 0.0448(9) Uani 1 1 d . . .
H15 H 0.0118 0.8176 -0.2875 0.054 Uiso 1 1 calc R U .
C16 C -0.0505(3) 0.8317(2) -0.20982(17) 0.0455(9) Uani 1 1 d . . .
H16 H -0.1170 0.8249 -0.2239 0.055 Uiso 1 1 calc R U .
C17 C -0.0309(3) 0.8457(2) -0.15111(16) 0.0413(8) Uani 1 1 d . . .
H17 H -0.0842 0.8475 -0.1260 0.050 Uiso 1 1 calc R U .
C18 C 0.0684(2) 0.8571(2) -0.12851(14) 0.0316(7) Uani 1 1 d . . .
C19 C 0.2036(3) 0.6591(2) -0.02161(16) 0.0411(8) Uani 1 1 d . . .
H19A H 0.1461 0.6652 -0.0491 0.049 Uiso 1 1 calc R U .
H19B H 0.1921 0.6095 0.0033 0.049 Uiso 1 1 calc R U .
C20 C 0.2989(3) 0.6468(2) -0.05392(15) 0.0381(8) Uani 1 1 d . . .
H20A H 0.3010 0.5889 -0.0702 0.046 Uiso 1 1 calc R U .
H20B H 0.3016 0.6882 -0.0857 0.046 Uiso 1 1 calc R U .
C21 C 0.4677(3) 0.6210(2) -0.01766(16) 0.0389(8) Uani 1 1 d . . .
H21 H 0.4727 0.5833 -0.0492 0.047 Uiso 1 1 calc R U .
C22 C 0.5544(3) 0.6309(2) 0.02103(17) 0.0390(8) Uani 1 1 d . . .
C23 C 0.6392(3) 0.5805(2) 0.0095(2) 0.0499(10) Uani 1 1 d . . .
H23 H 0.6363 0.5429 -0.0223 0.060 Uiso 1 1 calc R U .
C24 C 0.7251(3) 0.5853(3) 0.0436(2) 0.0604(12) Uani 1 1 d . . .
H24 H 0.7808 0.5515 0.0352 0.073 Uiso 1 1 calc R U .
C25 C 0.7293(3) 0.6404(3) 0.0905(2) 0.0594(12) Uani 1 1 d . . .
H25 H 0.7878 0.6430 0.1146 0.071 Uiso 1 1 calc R U .
C26 C 0.6485(3) 0.6919(3) 0.10267(18) 0.0467(9) Uani 1 1 d . . .
H26 H 0.6533 0.7297 0.1344 0.056 Uiso 1 1 calc R U .
C27 C 0.5598(3) 0.6884(2) 0.06840(16) 0.0372(8) Uani 1 1 d . . .
C28 C 0.0625(2) 0.9442(2) 0.06188(14) 0.0321(7) Uani 1 1 d . . .
H28A H 0.0032 0.9330 0.0366 0.039 Uiso 1 1 calc R U .
H28B H 0.0802 1.0049 0.0586 0.039 Uiso 1 1 calc R U .
C29 C 0.0415(3) 0.9223(2) 0.12459(15) 0.0346(7) Uani 1 1 d . . .
H29A H 0.0928 0.9473 0.1511 0.042 Uiso 1 1 calc R U .
H29B H -0.0240 0.9446 0.1346 0.042 Uiso 1 1 calc R U .
C30 C -0.0114(3) 0.7877(2) 0.16485(15) 0.0356(8) Uani 1 1 d . . .
H30 H -0.0508 0.8208 0.1890 0.043 Uiso 1 1 calc R U .
C31 C -0.0158(3) 0.6961(2) 0.17059(15) 0.0357(8) Uani 1 1 d . . .
C32 C -0.0828(3) 0.6624(3) 0.21040(17) 0.0485(9) Uani 1 1 d . . .
H32 H -0.1193 0.7002 0.2331 0.058 Uiso 1 1 calc R U .
C33 C -0.0956(3) 0.5758(3) 0.2166(2) 0.0588(11) Uani 1 1 d . . .
H33 H -0.1413 0.5544 0.2427 0.071 Uiso 1 1 calc R U .
C34 C -0.0402(4) 0.5201(3) 0.1838(2) 0.0587(12) Uani 1 1 d . . .
H34 H -0.0495 0.4607 0.1877 0.070 Uiso 1 1 calc R U .
C35 C 0.0278(3) 0.5498(2) 0.14571(19) 0.0518(10) Uani 1 1 d . . .
H35 H 0.0656 0.5108 0.1247 0.062 Uiso 1 1 calc R U .
C36 C 0.0411(3) 0.6394(2) 0.13800(15) 0.0381(8) Uani 1 1 d . . .
C37 C 0.5531(3) 0.9192(3) 0.16602(18) 0.0584(11) Uani 1 1 d . . .
H37A H 0.6237 0.9296 0.1611 0.088 Uiso 1 1 calc R U .
H37B H 0.5452 0.8688 0.1899 0.088 Uiso 1 1 calc R U .
H37C H 0.5239 0.9684 0.1847 0.088 Uiso 1 1 calc R U .
C38 C 0.2259(3) 1.1003(3) -0.0701(2) 0.0609(12) Uani 1 1 d . . .
H38A H 0.2968 1.1140 -0.0673 0.091 Uiso 1 1 calc R U .
H38B H 0.1873 1.1519 -0.0641 0.091 Uiso 1 1 calc R U .
H38C H 0.2088 1.0770 -0.1082 0.091 Uiso 1 1 calc R U .
C39 C -0.0719(4) 0.7030(5) -0.0157(3) 0.109(2) Uani 1 1 d . . .
H39A H -0.0598 0.6515 0.0070 0.163 Uiso 1 1 calc R U .
H39B H -0.0618 0.6908 -0.0562 0.163 Uiso 1 1 calc R U .
H39C H -0.1402 0.7221 -0.0113 0.163 Uiso 1 1 calc R U .

loop_
_atom_site_aniso_label
_atom_site_aniso_U_11
_atom_site_aniso_U_22
_atom_site_aniso_U_33
_atom_site_aniso_U_23
_atom_site_aniso_U_13
_atom_site_aniso_U_12
I1 0.0730(2) 0.0705(2) 0.0686(2) -0.01688(16) 0.00417(16) 0.00055(16)
I2 0.06977(19) 0.05167(16) 0.05555(17) -0.01169(13) 0.00798(14) -0.01703(14)
I3 0.06323(19) 0.0771(2) 0.0665(2) 0.00465(16) 0.00040(15) -0.01917(16)
Cu1 0.0407(2) 0.02704(19) 0.02261(19) -0.00022(16) -0.00256(16) -0.00126(16)
Cu2 0.02332(18) 0.0373(2) 0.02311(19) -0.00237(17) -0.00056(15) -0.00491(16)
Mn2 0.02332(18) 0.0373(2) 0.02311(19) -0.00237(17) -0.00056(15) -0.00491(16)
Cu3 0.0286(2) 0.0304(2) 0.0306(2) -0.00524(17) 0.00019(16) 0.00160(16)
Mn3 0.0286(2) 0.0304(2) 0.0306(2) -0.00524(17) 0.00019(16) 0.00160(16)
Cu4 0.0343(2) 0.0278(2) 0.0324(2) 0.00207(19) 0.00761(19) -0.00028(18)
Mn4 0.0343(2) 0.0278(2) 0.0324(2) 0.00207(19) 0.00761(19) -0.00028(18)
O1 0.0408(13) 0.0282(11) 0.0248(11) 0.0013(9) 0.0011(10) 0.0028(10)
O2 0.0615(16) 0.0265(11) 0.0288(12) -0.0001(10) -0.0059(11) -0.0029(11)
O3 0.0253(10) 0.0342(12) 0.0235(11) -0.0010(9) -0.0008(8) -0.0060(9)
O4 0.0264(11) 0.0546(15) 0.0293(12) -0.0054(11) -0.0023(9) -0.0041(10)
O5 0.0305(11) 0.0346(12) 0.0369(13) -0.0087(10) 0.0043(10) -0.0022(10)
O6 0.0334(12) 0.0466(14) 0.0435(15) -0.0093(11) -0.0032(11) 0.0057(11)
O7 0.0299(11) 0.0296(11) 0.0275(11) 0.0041(9) 0.0044(9) 0.0009(9)
O8 0.0550(15) 0.0312(13) 0.0567(17) 0.0061(12) 0.0222(13) 0.0016(11)
O9 0.0502(15) 0.0487(15) 0.0418(15) -0.0012(12) -0.0094(12) -0.0064(12)
O10 0.0487(14) 0.0466(14) 0.0363(14) 0.0084(12) -0.0051(11) -0.0129(12)
O11 0.0637(19) 0.069(2) 0.062(2) 0.0076(16) 0.0006(15) -0.0190(16)
N1 0.0396(15) 0.0346(15) 0.0236(14) 0.0003(11) -0.0033(12) -0.0004(12)
N2 0.0235(13) 0.0372(15) 0.0268(14) -0.0021(11) 0.0015(11) -0.0062(11)
N3 0.0374(15) 0.0316(15) 0.0332(15) -0.0018(12) 0.0059(12) 0.0018(12)
N4 0.0328(14) 0.0307(14) 0.0292(14) 0.0045(11) 0.0043(11) 0.0012(11)
C1 0.053(2) 0.0322(18) 0.0278(18) 0.0079(14) 0.0003(16) 0.0050(15)
C2 0.051(2) 0.0394(19) 0.0248(17) 0.0051(14) 0.0001(15) 0.0026(16)
C3 0.0380(18) 0.042(2) 0.0255(17) -0.0070(14) -0.0033(14) 0.0027(15)
C4 0.0294(16) 0.0347(18) 0.0398(19) -0.0091(15) 0.0008(14) -0.0042(13)
C5 0.058(2) 0.047(2) 0.045(2) -0.0152(18) 0.0072(19) -0.0110(18)
C6 0.084(3) 0.041(2) 0.063(3) -0.024(2) 0.019(2) -0.019(2)
C7 0.069(3) 0.0279(19) 0.066(3) -0.0088(18) 0.015(2) -0.0094(18)
C8 0.053(2) 0.0325(18) 0.043(2) -0.0014(16) 0.0033(17) -0.0022(16)
C9 0.0302(16) 0.0305(16) 0.0356(18) -0.0062(14) -0.0033(14) -0.0020(13)
C10 0.0248(15) 0.0399(18) 0.0323(18) -0.0013(14) -0.0012(13) -0.0075(13)
C11 0.0218(15) 0.053(2) 0.0299(17) -0.0028(15) 0.0022(13) -0.0051(14)
C12 0.0339(17) 0.0373(17) 0.0232(16) -0.0005(13) 0.0030(13) -0.0049(14)
C13 0.0345(17) 0.0304(16) 0.0290(17) -0.0014(13) -0.0050(14) -0.0038(13)
C14 0.0398(19) 0.047(2) 0.0291(18) -0.0037(15) -0.0044(15) -0.0018(16)
C15 0.049(2) 0.052(2) 0.0318(19) -0.0043(17) -0.0162(17) -0.0045(17)
C16 0.0366(19) 0.052(2) 0.046(2) -0.0050(18) -0.0185(17) -0.0037(16)
C17 0.0295(17) 0.052(2) 0.042(2) -0.0089(17) -0.0018(15) -0.0019(16)
C18 0.0334(17) 0.0325(17) 0.0281(17) -0.0037(13) -0.0069(14) -0.0007(13)
C19 0.044(2) 0.0355(19) 0.044(2) -0.0146(16) 0.0043(17) -0.0060(15)
C20 0.0454(19) 0.0344(18) 0.0342(19) -0.0092(15) -0.0006(15) -0.0009(15)
C21 0.048(2) 0.0307(18) 0.039(2) -0.0016(15) 0.0135(16) 0.0018(15)
C22 0.0368(18) 0.0312(18) 0.050(2) 0.0077(16) 0.0111(16) 0.0029(14)
C23 0.045(2) 0.035(2) 0.071(3) 0.0032(19) 0.016(2) 0.0030(16)
C24 0.034(2) 0.046(2) 0.101(4) 0.017(3) 0.012(2) 0.0075(17)
C25 0.036(2) 0.058(3) 0.083(3) 0.019(3) -0.006(2) 0.0032(19)
C26 0.040(2) 0.050(2) 0.051(2) 0.0080(19) 0.0000(17) 0.0013(17)
C27 0.0341(17) 0.0350(18) 0.043(2) 0.0090(16) 0.0041(15) 0.0007(14)
C28 0.0326(17) 0.0294(17) 0.0344(18) 0.0033(14) 0.0028(14) 0.0049(13)
C29 0.0362(17) 0.0293(16) 0.0390(19) 0.0015(15) 0.0108(15) 0.0051(14)
C30 0.0369(18) 0.0387(19) 0.0313(18) 0.0036(15) 0.0035(15) 0.0011(15)
C31 0.0361(18) 0.0387(18) 0.0323(18) 0.0066(15) 0.0014(14) -0.0038(15)
C32 0.052(2) 0.048(2) 0.046(2) 0.0084(18) 0.0142(18) -0.0052(18)
C33 0.063(3) 0.051(2) 0.064(3) 0.019(2) 0.021(2) -0.008(2)
C34 0.074(3) 0.038(2) 0.064(3) 0.020(2) 0.005(2) -0.011(2)
C35 0.065(3) 0.039(2) 0.053(2) 0.0084(18) 0.012(2) -0.0016(19)
C36 0.0415(19) 0.0386(19) 0.0339(19) 0.0083(15) -0.0016(15) -0.0038(15)
C37 0.054(2) 0.069(3) 0.051(3) -0.010(2) -0.014(2) -0.014(2)
C38 0.057(3) 0.065(3) 0.060(3) 0.024(2) -0.004(2) -0.005(2)
C39 0.071(4) 0.130(5) 0.123(5) 0.039(4) -0.015(4) -0.051(4)

loop_
_atom_type_symbol
_atom_type_description
_atom_type_scat_dispersion_real
_atom_type_scat_dispersion_imag
_atom_type_scat_source
C C 0.0033 0.0016 'International Tables Vol C Tables 4.2.6.8 and 6.1.1.4'
H H 0.0000 0.0000 'International Tables Vol C Tables 4.2.6.8 and 6.1.1.4'
N N 0.0061 0.0033 'International Tables Vol C Tables 4.2.6.8 and 6.1.1.4'
O O 0.0106 0.0060 'International Tables Vol C Tables 4.2.6.8 and 6.1.1.4'
Mn Mn 0.3368 0.7283 'International Tables Vol C Tables 4.2.6.8 and 6.1.1.4'
Cu Cu 0.3201 1.2651 'International Tables Vol C Tables 4.2.6.8 and 6.1.1.4'
I I -0.4742 1.8119 'International Tables Vol C Tables 4.2.6.8 and 6.1.1.4'

loop_
_geom_angle_atom_site_label_1
_geom_angle_atom_site_label_2
_geom_angle_atom_site_label_3
_geom_angle
I1 I2 I3 179.870(18)
O2 Cu1 N1 94.14(11)
O2 Cu1 O3 94.68(10)
N1 Cu1 O3 171.17(10)
O2 Cu1 O1 169.24(10)
N1 Cu1 O1 83.86(10)
O3 Cu1 O1 87.58(9)
O4 Cu2 N2 94.21(10)
O4 Cu2 O7 93.32(9)
N2 Cu2 O7 170.52(10)
O4 Cu2 O3 170.35(10)
N2 Cu2 O3 83.52(9)
O7 Cu2 O3 88.11(9)
O4 Cu2 O10 98.45(10)
N2 Cu2 O10 97.89(10)
O7 Cu2 O10 86.69(9)
O3 Cu2 O10 91.16(8)
O6 Cu3 N3 93.99(11)
O6 Cu3 O1 95.60(10)
N3 Cu3 O1 168.50(11)
O6 Cu3 O5 177.40(11)
N3 Cu3 O5 84.53(10)
O1 Cu3 O5 86.11(9)
O8 Cu4 O5 93.66(11)
O8 Cu4 O7 176.71(11)
O5 Cu4 O7 89.50(9)
O8 Cu4 N4 93.27(11)
O5 Cu4 N4 172.86(10)
O7 Cu4 N4 83.55(10)
O8 Cu4 O11 94.90(12)
O5 Cu4 O11 89.31(11)
O7 Cu4 O11 86.06(10)
N4 Cu4 O11 91.81(11)
O8 Cu4 O1 100.06(10)
O5 Cu4 O1 75.26(8)
O7 Cu4 O1 79.84(8)
N4 Cu4 O1 101.81(9)
O11 Cu4 O1 159.06(9)
C1 O1 Cu3 123.67(19)
C1 O1 Cu1 108.68(18)
Cu3 O1 Cu1 103.93(10)
C1 O1 Cu4 122.2(2)
Cu3 O1 Cu4 90.54(8)
Cu1 O1 Cu4 104.88(9)
C9 O2 Cu1 126.0(2)
C10 O3 Cu1 124.97(17)
C10 O3 Cu2 108.89(17)
Cu1 O3 Cu2 107.86(10)
C18 O4 Cu2 126.6(2)
C19 O5 Cu4 125.7(2)
C19 O5 Cu3 109.44(19)
Cu4 O5 Cu3 106.04(10)
C27 O6 Cu3 126.4(2)
C28 O7 Cu4 110.98(18)
C28 O7 Cu2 127.47(18)
Cu4 O7 Cu2 107.94(10)
C36 O8 Cu4 127.5(2)
C37 O9 H9O 110.1
C38 O10 Cu2 130.9(3)
C38 O10 H10O 110.7
Cu2 O10 H10O 96.5
C39 O11 Cu4 134.8(3)
C39 O11 H11O 111.7
Cu4 O11 H11O 101.8
C3 N1 C2 121.6(3)
C3 N1 Cu1 125.1(2)
C2 N1 Cu1 113.2(2)
C12 N2 C11 120.3(3)
C12 N2 Cu2 126.1(2)
C11 N2 Cu2 113.37(19)
C21 N3 C20 121.5(3)
C21 N3 Cu3 126.3(2)
C20 N3 Cu3 112.2(2)
C30 N4 C29 121.0(3)
C30 N4 Cu4 126.0(2)
C29 N4 Cu4 112.9(2)
O1 C1 C2 108.6(3)
O1 C1 H1A 110.0
C2 C1 H1A 110.0
O1 C1 H1B 110.0
C2 C1 H1B 110.0
H1A C1 H1B 108.4
N1 C2 C1 108.3(3)
N1 C2 H2A 110.0
C1 C2 H2A 110.0
N1 C2 H2B 110.0
C1 C2 H2B 110.0
H2A C2 H2B 108.4
N1 C3 C4 125.3(3)
N1 C3 H3 117.4
C4 C3 H3 117.4
C5 C4 C9 118.6(3)
C5 C4 C3 117.6(3)
C9 C4 C3 123.8(3)
C6 C5 C4 122.7(4)
C6 C5 H5 118.6
C4 C5 H5 118.6
C5 C6 C7 118.9(4)
C5 C6 H6 120.5
C7 C6 H6 120.5
C8 C7 C6 121.2(4)
C8 C7 H7 119.4
C6 C7 H7 119.4
C7 C8 C9 120.9(4)
C7 C8 H8 119.6
C9 C8 H8 119.6
O2 C9 C8 118.6(3)
O2 C9 C4 123.7(3)
C8 C9 C4 117.7(3)
O3 C10 C11 106.9(2)
O3 C10 H10A 110.3
C11 C10 H10A 110.3
O3 C10 H10B 110.3
C11 C10 H10B 110.3
H10A C10 H10B 108.6
N2 C11 C10 107.2(3)
N2 C11 H11A 110.3
C10 C11 H11A 110.3
N2 C11 H11B 110.3
C10 C11 H11B 110.3
H11A C11 H11B 108.5
N2 C12 C13 124.8(3)
N2 C12 H12 117.6
C13 C12 H12 117.6
C18 C13 C14 119.6(3)
C18 C13 C12 124.0(3)
C14 C13 C12 116.4(3)
C15 C14 C13 121.1(3)
C15 C14 H14 119.5
C13 C14 H14 119.5
C14 C15 C16 119.4(3)
C14 C15 H15 120.3
C16 C15 H15 120.3
C15 C16 C17 121.1(3)
C15 C16 H16 119.5
C17 C16 H16 119.5
C16 C17 C18 120.9(3)
C16 C17 H17 119.6
C18 C17 H17 119.6
O4 C18 C13 124.2(3)
O4 C18 C17 117.8(3)
C13 C18 C17 118.0(3)
O5 C19 C20 107.2(3)
O5 C19 H19A 110.3
C20 C19 H19A 110.3
O5 C19 H19B 110.3
C20 C19 H19B 110.3
H19A C19 H19B 108.5
N3 C20 C19 107.7(3)
N3 C20 H20A 110.2
C19 C20 H20A 110.2
N3 C20 H20B 110.2
C19 C20 H20B 110.2
H20A C20 H20B 108.5
N3 C21 C22 124.7(3)
N3 C21 H21 117.6
C22 C21 H21 117.6
C27 C22 C23 118.9(3)
C27 C22 C21 124.1(3)
C23 C22 C21 117.0(3)
C24 C23 C22 121.5(4)
C24 C23 H23 119.2
C22 C23 H23 119.2
C23 C24 C25 119.3(4)
C23 C24 H24 120.4
C25 C24 H24 120.4
C24 C25 C26 121.0(4)
C24 C25 H25 119.5
C26 C25 H25 119.5
C25 C26 C27 120.9(4)
C25 C26 H26 119.6
C27 C26 H26 119.6
O6 C27 C26 118.1(3)
O6 C27 C22 123.4(3)
C26 C27 C22 118.4(3)
O7 C28 C29 107.3(2)
O7 C28 H28A 110.3
C29 C28 H28A 110.3
O7 C28 H28B 110.3
C29 C28 H28B 110.3
H28A C28 H28B 108.5
N4 C29 C28 106.4(3)
N4 C29 H29A 110.5
C28 C29 H29A 110.5
N4 C29 H29B 110.5
C28 C29 H29B 110.5
H29A C29 H29B 108.6
N4 C30 C31 124.4(3)
N4 C30 H30 117.8
C31 C30 H30 117.8
C36 C31 C32 119.2(3)
C36 C31 C30 123.5(3)
C32 C31 C30 117.3(3)
C33 C32 C31 121.3(4)
C33 C32 H32 119.3
C31 C32 H32 119.3
C32 C33 C34 119.3(4)
C32 C33 H33 120.4
C34 C33 H33 120.4
C35 C34 C33 121.5(4)
C35 C34 H34 119.3
C33 C34 H34 119.3
C34 C35 C36 120.2(4)
C34 C35 H35 119.9
C36 C35 H35 119.9
O8 C36 C31 124.2(3)
O8 C36 C35 117.3(3)
C31 C36 C35 118.6(3)
O9 C37 H37A 109.5
O9 C37 H37B 109.5
H37A C37 H37B 109.5
O9 C37 H37C 109.5
H37A C37 H37C 109.5
H37B C37 H37C 109.5
O10 C38 H38A 109.5
O10 C38 H38B 109.5
H38A C38 H38B 109.5
O10 C38 H38C 109.5
H38A C38 H38C 109.5
H38B C38 H38C 109.5
O11 C39 H39A 109.5
O11 C39 H39B 109.5
H39A C39 H39B 109.5
O11 C39 H39C 109.5
H39A C39 H39C 109.5
H39B C39 H39C 109.5

loop_
_geom_bond_atom_site_label_1
_geom_bond_atom_site_label_2
_geom_bond_distance
I1 I2 2.9237(5)
I2 I3 2.9446(5)
Cu1 O2 1.909(2)
Cu1 N1 1.942(3)
Cu1 O3 1.958(2)
Cu1 O1 1.992(2)
Cu2 O4 1.904(2)
Cu2 N2 1.938(3)
Cu2 O7 1.968(2)
Cu2 O3 1.972(2)
Cu2 O10 2.379(3)
Cu3 O6 1.901(2)
Cu3 N3 1.929(3)
Cu3 O1 1.963(2)
Cu3 O5 1.968(2)
Cu4 O8 1.865(2)
Cu4 O5 1.942(2)
Cu4 O7 1.944(2)
Cu4 N4 1.958(3)
Cu4 O11 2.320(3)
Cu4 O1 2.411(2)
O1 C1 1.436(4)
O2 C9 1.318(4)
O3 C10 1.436(4)
O4 C18 1.328(4)
O5 C19 1.436(4)
O6 C27 1.333(4)
O7 C28 1.436(4)
O8 C36 1.325(4)
O9 C37 1.422(4)
O9 H9O 0.8490
O10 C38 1.400(5)
O10 H10O 0.8488
O11 C39 1.396(6)
O11 H11O 0.8509
N1 C3 1.279(4)
N1 C2 1.471(4)
N2 C12 1.284(4)
N2 C11 1.481(4)
N3 C21 1.283(4)
N3 C20 1.473(4)
N4 C30 1.290(4)
N4 C29 1.484(4)
C1 C2 1.509(5)
C1 H1A 0.9800
C1 H1B 0.9800
C2 H2A 0.9800
C2 H2B 0.9800
C3 C4 1.441(5)
C3 H3 0.9400
C4 C5 1.396(5)
C4 C9 1.427(5)
C5 C6 1.357(6)
C5 H5 0.9400
C6 C7 1.380(6)
C6 H6 0.9400
C7 C8 1.376(5)
C7 H7 0.9400
C8 C9 1.409(5)
C8 H8 0.9400
C10 C11 1.526(4)
C10 H10A 0.9800
C10 H10B 0.9800
C11 H11A 0.9800
C11 H11B 0.9800
C12 C13 1.448(4)
C12 H12 0.9400
C13 C18 1.403(5)
C13 C14 1.422(4)
C14 C15 1.375(5)
C14 H14 0.9400
C15 C16 1.378(6)
C15 H15 0.9400
C16 C17 1.386(5)
C16 H16 0.9400
C17 C18 1.416(4)
C17 H17 0.9400
C19 C20 1.516(5)
C19 H19A 0.9800
C19 H19B 0.9800
C20 H20A 0.9800
C20 H20B 0.9800
C21 C22 1.440(5)
C21 H21 0.9400
C22 C27 1.414(5)
C22 C23 1.415(5)
C23 C24 1.365(6)
C23 H23 0.9400
C24 C25 1.383(7)
C24 H24 0.9400
C25 C26 1.385(6)
C25 H25 0.9400
C26 C27 1.397(5)
C26 H26 0.9400
C28 C29 1.526(5)
C28 H28A 0.9800
C28 H28B 0.9800
C29 H29A 0.9800
C29 H29B 0.9800
C30 C31 1.437(5)
C30 H30 0.9400
C31 C36 1.407(5)
C31 C32 1.413(5)
C32 C33 1.371(6)
C32 H32 0.9400
C33 C34 1.389(6)
C33 H33 0.9400
C34 C35 1.373(6)
C34 H34 0.9400
C35 C36 1.422(5)
C35 H35 0.9400
C37 H37A 0.9700
C37 H37B 0.9700
C37 H37C 0.9700
C38 H38A 0.9700
C38 H38B 0.9700
C38 H38C 0.9700
C39 H39A 0.9700
C39 H39B 0.9700
C39 H39C 0.9700

loop_
_geom_hbond_atom_site_label_D
_geom_hbond_atom_site_label_H
_geom_hbond_atom_site_label_A
_geom_hbond_distance_DH
_geom_hbond_distance_HA
_geom_hbond_distance_DA
_geom_hbond_angle_DHA
O9 H9O O6 0.85 1.84 2.687(4) 175.1
O10 H10O O2 0.85 1.85 2.691(3) 171.0
O11 H11O O4 0.85 1.84 2.672(4) 166.7

loop_
_geom_torsion_atom_site_label_1
_geom_torsion_atom_site_label_2
_geom_torsion_atom_site_label_3
_geom_torsion_atom_site_label_4
_geom_torsion
O5 Cu4 O8 C36 -169.5(3)
N4 Cu4 O8 C36 12.2(3)
O11 Cu4 O8 C36 -79.9(3)
O1 Cu4 O8 C36 114.8(3)
Cu3 O1 C1 C2 165.0(2)
Cu1 O1 C1 C2 42.9(3)
Cu4 O1 C1 C2 -79.3(3)
C3 N1 C2 C1 -154.4(3)
Cu1 N1 C2 C1 22.6(3)
O1 C1 C2 N1 -42.7(4)
C2 N1 C3 C4 -177.0(3)
Cu1 N1 C3 C4 6.3(5)
N1 C3 C4 C5 -177.4(3)
N1 C3 C4 C9 4.6(5)
C9 C4 C5 C6 1.0(6)
C3 C4 C5 C6 -177.1(4)
C4 C5 C6 C7 0.0(7)
C5 C6 C7 C8 -0.3(7)
C6 C7 C8 C9 -0.4(6)
Cu1 O2 C9 C8 171.4(2)
Cu1 O2 C9 C4 -9.2(5)
C7 C8 C9 O2 -179.1(3)
C7 C8 C9 C4 1.4(5)
C5 C4 C9 O2 178.9(3)
C3 C4 C9 O2 -3.1(5)
C5 C4 C9 C8 -1.7(5)
C3 C4 C9 C8 176.3(3)
Cu1 O3 C10 C11 -176.19(19)
Cu2 O3 C10 C11 -46.8(3)
C12 N2 C11 C10 163.1(3)
Cu2 N2 C11 C10 -22.2(3)
O3 C10 C11 N2 44.3(3)
C11 N2 C12 C13 175.1(3)
Cu2 N2 C12 C13 1.1(5)
N2 C12 C13 C18 -3.7(5)
N2 C12 C13 C14 179.7(3)
C18 C13 C14 C15 0.3(5)
C12 C13 C14 C15 177.1(3)
C13 C14 C15 C16 0.2(6)
C14 C15 C16 C17 -0.7(6)
C15 C16 C17 C18 0.7(6)
Cu2 O4 C18 C13 1.0(5)
Cu2 O4 C18 C17 -179.6(2)
C14 C13 C18 O4 179.1(3)
C12 C13 C18 O4 2.6(5)
C14 C13 C18 C17 -0.3(5)
C12 C13 C18 C17 -176.8(3)
C16 C17 C18 O4 -179.6(3)
C16 C17 C18 C13 -0.2(5)
Cu4 O5 C19 C20 -170.6(2)
Cu3 O5 C19 C20 -42.7(3)
C21 N3 C20 C19 149.9(3)
Cu3 N3 C20 C19 -28.1(3)
O5 C19 C20 N3 45.8(4)
C20 N3 C21 C22 179.7(3)
Cu3 N3 C21 C22 -2.6(5)
N3 C21 C22 C27 -3.4(6)
N3 C21 C22 C23 177.9(3)
C27 C22 C23 C24 1.1(6)
C21 C22 C23 C24 179.9(4)
C22 C23 C24 C25 0.2(6)
C23 C24 C25 C26 -1.3(7)
C24 C25 C26 C27 1.2(6)
Cu3 O6 C27 C26 -170.7(3)
Cu3 O6 C27 C22 9.7(5)
C25 C26 C27 O6 -179.5(4)
C25 C26 C27 C22 0.1(5)
C23 C22 C27 O6 178.4(3)
C21 C22 C27 O6 -0.3(5)
C23 C22 C27 C26 -1.2(5)
C21 C22 C27 C26 -179.9(3)
Cu4 O7 C28 C29 44.0(3)
Cu2 O7 C28 C29 179.23(19)
C30 N4 C29 C28 -149.5(3)
Cu4 N4 C29 C28 26.7(3)
O7 C28 C29 N4 -44.8(3)
C29 N4 C30 C31 178.5(3)
Cu4 N4 C30 C31 2.8(5)
N4 C30 C31 C36 1.5(5)
N4 C30 C31 C32 -177.1(3)
C36 C31 C32 C33 -2.0(6)
C30 C31 C32 C33 176.7(4)
C31 C32 C33 C34 1.2(7)
C32 C33 C34 C35 0.7(7)
C33 C34 C35 C36 -1.6(7)
Cu4 O8 C36 C31 -11.8(5)
Cu4 O8 C36 C35 168.8(3)
C32 C31 C36 O8 -178.4(3)
C30 C31 C36 O8 3.0(5)
C32 C31 C36 C35 1.0(5)
C30 C31 C36 C35 -177.6(3)
C34 C35 C36 O8 -179.8(4)
C34 C35 C36 C31 0.8(6)
